data_4307733
loop_
_publ_author_name
'Guillermo A. Santillan'
'Carl J. Carrano'

_publ_section_title
;
Synthesis and Characterization of Copper(II) Complexes of Nonfacially
Coordinating Heteroscorpionate Ligands
(4-Carboxyphenyl)bis(3,5-dimethylpyrazolyl)methane and
(3-Carboxyphenyl)bis(3,5-dimethylpyrazolyl)methane
;
_journal_name_full 'Inorganic Chemistry'
_journal_page_first 1751
_journal_page_last 1759
_journal_paper_doi 10.1021/ic062226u
_journal_volume 46
_journal_year 2007
_chemical_formula_sum 'C23 H28 Cu N4 O8'
_chemical_formula_weight 552.03
_chemical_name_systematic
; 
 ? 
;
_space_group_IT_number 15
_symmetry_cell_setting monoclinic
_symmetry_space_group_name_Hall '-C 2yc'
_symmetry_space_group_name_H-M 'C 1 2/c 1'
_atom_sites_solution_hydrogens geom
_atom_sites_solution_primary direct
_atom_sites_solution_secondary difmap
_audit_creation_method SHELXL-97
_cell_angle_alpha 90.00
_cell_angle_beta 103.899(2)
_cell_angle_gamma 90.00
_cell_formula_units_Z 8
_cell_length_a 24.4844(7)
_cell_length_b 10.9463(3)
_cell_length_c 19.7862(5)
_cell_measurement_reflns_used 9012
_cell_measurement_temperature 298(2)
_cell_measurement_theta_max 0.00
_cell_measurement_theta_min 0.00
_cell_volume 5147.7(2)
_computing_cell_refinement 'Bruker SMART'
_computing_data_collection 'Bruker SMART'
_computing_data_reduction 'Bruker SAINT'
_computing_molecular_graphics 'Bruker SHELXTL'
_computing_publication_material 'Bruker SHELXTL'
_computing_structure_refinement 'SHELXL-97 (Sheldrick, 1997)'
_computing_structure_solution 'SHELXS-97 (Sheldrick, 1990)'
_diffrn_ambient_temperature 298(2)
_diffrn_measured_fraction_theta_full 0.999
_diffrn_measured_fraction_theta_max 0.999
_diffrn_measurement_device_type 'CCD area detector'
_diffrn_measurement_method 'phi and omega scans'
_diffrn_radiation_monochromator graphite
_diffrn_radiation_source 'fine-focus sealed tube'
_diffrn_radiation_type MoK\a
_diffrn_radiation_wavelength 0.71073
_diffrn_reflns_av_R_equivalents 0.0382
_diffrn_reflns_av_sigmaI/netI 0.0214
_diffrn_reflns_limit_h_max 30
_diffrn_reflns_limit_h_min -30
_diffrn_reflns_limit_k_max 13
_diffrn_reflns_limit_k_min -13
_diffrn_reflns_limit_l_max 24
_diffrn_reflns_limit_l_min -24
_diffrn_reflns_number 51007
_diffrn_reflns_theta_full 26.67
_diffrn_reflns_theta_max 26.67
_diffrn_reflns_theta_min 2.21
_exptl_absorpt_coefficient_mu 0.901
_exptl_absorpt_correction_T_max 0.8403
_exptl_absorpt_correction_T_min 0.6138
_exptl_absorpt_correction_type multi-scan
_exptl_absorpt_process_details 'SADABS: Area-Detector Absorption Correction'
_exptl_crystal_colour block
_exptl_crystal_density_diffrn 1.425
_exptl_crystal_density_meas 0
_exptl_crystal_density_method 'not measured'
_exptl_crystal_description blue
_exptl_crystal_F_000 2296
_exptl_crystal_size_max 0.60
_exptl_crystal_size_mid 0.40
_exptl_crystal_size_min 0.20
_refine_diff_density_max 0.730
_refine_diff_density_min -0.728
_refine_diff_density_rms 0.083
_refine_ls_extinction_method none
_refine_ls_goodness_of_fit_ref 1.033
_refine_ls_hydrogen_treatment mixed
_refine_ls_matrix_type full
_refine_ls_number_parameters 329
_refine_ls_number_reflns 5419
_refine_ls_number_restraints 0
_refine_ls_restrained_S_all 1.033
_refine_ls_R_factor_all 0.0748
_refine_ls_R_factor_gt 0.0548
_refine_ls_shift/su_max 0.001
_refine_ls_shift/su_mean 0.000
_refine_ls_structure_factor_coef Fsqd
_refine_ls_weighting_details 'calc w=1/[\s^2^(Fo^2^)+(0.1062P)^2^+11.4222P] where P=(Fo^2^+2Fc^2^)/3'
_refine_ls_weighting_scheme calc
_refine_ls_wR_factor_gt 0.1606
_refine_ls_wR_factor_ref 0.1824
_reflns_number_gt 4096
_reflns_number_total 5419
_reflns_threshold_expression >2sigma(I)
_cod_data_source_file ic062226usi20061229_035956.cif
_cod_data_source_block justin112a
_cod_depositor_comments
;
The following automatic conversions were performed:
'_symmetry_cell_setting' value 'Monoclinic' changed to 'monoclinic'
according to '/home/saulius/struct/CIF-dictionaries/cif_core.dic'
dictionary named 'cif_core.dic' version 2.4.1 from
2010-06-29.

'_exptl_absorpt_correction_type' value 'multiscan' changed to
'multi-scan' according to
'/home/saulius/struct/CIF-dictionaries/cif_core.dic' dictionary named
'cif_core.dic' version 2.4.1 from 2010-06-29.

Automatic conversion script
Id: cif_fix_enum 1527 2010-12-29 10:47:43Z saulius 
;
_cod_database_code 4307733

loop_
_symmetry_equiv_pos_as_xyz
'x, y, z'
'-x, y, -z+1/2'
'x+1/2, y+1/2, z'
'-x+1/2, y+1/2, -z+1/2'
'-x, -y, -z'
'x, -y, z-1/2'
'-x+1/2, -y+1/2, -z'
'x+1/2, -y+1/2, z-1/2'

loop_
_atom_site_label
_atom_site_type_symbol
_atom_site_fract_x
_atom_site_fract_y
_atom_site_fract_z
_atom_site_U_iso_or_equiv
_atom_site_adp_type
_atom_site_occupancy
_atom_site_symmetry_multiplicity
_atom_site_calc_flag
_atom_site_refinement_flags
_atom_site_disorder_assembly
_atom_site_disorder_group
Cu1 Cu 0.336931(17) 0.90663(4) 0.85006(2) 0.04545(18) Uani 1 1 d . . .
N1 N 0.38877(11) 1.0492(3) 0.84088(14) 0.0441(7) Uani 1 1 d . . .
N2 N 0.39946(11) 1.1359(3) 0.89200(15) 0.0416(6) Uani 1 1 d . . .
N3 N 0.37799(12) 0.8955(2) 0.95084(15) 0.0412(6) Uani 1 1 d . . .
N4 N 0.39833(11) 1.0007(2) 0.98434(14) 0.0380(6) Uani 1 1 d . . .
O1 O 0.10845(12) 1.1504(3) 0.93323(17) 0.0710(9) Uani 1 1 d . . .
O2 O 0.10909(12) 1.1857(4) 0.82415(16) 0.0820(11) Uani 1 1 d . . .
O3 O 0.38710(15) 0.7606(3) 0.80998(16) 0.0665(8) Uani 1 1 d . . .
H3A H 0.3785 0.7606 0.7673 0.100 Uiso 1 1 calc R . .
H3C H 0.415(3) 0.732(6) 0.823(3) 0.084(19) Uiso 1 1 d . . .
O4 O 0.29126(12) 0.9472(3) 0.76010(14) 0.0595(7) Uani 1 1 d . . .
O5 O 0.27915(12) 0.8088(3) 0.87304(15) 0.0646(8) Uani 1 1 d . . .
C1 C 0.4389(2) 1.3456(4) 0.9200(3) 0.0684(12) Uani 1 1 d . . .
H1A H 0.4280 1.3306 0.9627 0.103 Uiso 1 1 calc R . .
H1B H 0.4193 1.4159 0.8973 0.103 Uiso 1 1 calc R . .
H1C H 0.4787 1.3600 0.9299 0.103 Uiso 1 1 calc R . .
C2 C 0.42457(14) 1.2362(4) 0.8731(2) 0.0497(9) Uani 1 1 d . . .
C3 C 0.43145(16) 1.2109(4) 0.8083(2) 0.0587(10) Uani 1 1 d . . .
H3B H 0.4480 1.2620 0.7813 0.070 Uiso 1 1 calc R . .
C4 C 0.40957(16) 1.0960(4) 0.7897(2) 0.0541(10) Uani 1 1 d . . .
C5 C 0.4080(2) 1.0254(5) 0.7250(2) 0.0731(13) Uani 1 1 d . . .
H5A H 0.3907 0.9473 0.7278 0.110 Uiso 1 1 calc R . .
H5B H 0.4456 1.0136 0.7198 0.110 Uiso 1 1 calc R . .
H5C H 0.3865 1.0696 0.6856 0.110 Uiso 1 1 calc R . .
C6 C 0.46726(16) 1.0764(4) 1.0899(2) 0.0515(9) Uani 1 1 d . . .
H6A H 0.4553 1.1544 1.0696 0.077 Uiso 1 1 calc R . .
H6B H 0.5068 1.0664 1.0935 0.077 Uiso 1 1 calc R . .
H6C H 0.4601 1.0718 1.1355 0.077 Uiso 1 1 calc R . .
C7 C 0.43568(12) 0.9780(3) 1.04540(16) 0.0388(7) Uani 1 1 d . . .
C8 C 0.43772(15) 0.8539(3) 1.05204(17) 0.0446(8) Uani 1 1 d . . .
H8A H 0.4590 0.8101 1.0895 0.054 Uiso 1 1 calc R . .
C9 C 0.40209(14) 0.8048(3) 0.99258(17) 0.0434(7) Uani 1 1 d . . .
C10 C 0.3896(2) 0.6746(4) 0.9739(2) 0.0599(10) Uani 1 1 d . . .
H10A H 0.3631 0.6699 0.9295 0.090 Uiso 1 1 calc R . .
H10B H 0.3740 0.6364 1.0087 0.090 Uiso 1 1 calc R . .
H10C H 0.4237 0.6335 0.9715 0.090 Uiso 1 1 calc R . .
C11 C 0.37725(13) 1.1171(3) 0.95333(17) 0.0378(7) Uani 1 1 d . . .
H11A H 0.3920 1.1819 0.9869 0.045 Uiso 1 1 calc R . .
C12 C 0.31318(13) 1.1251(3) 0.93478(17) 0.0365(7) Uani 1 1 d . . .
C13 C 0.28307(15) 1.0840(3) 0.98130(18) 0.0458(8) Uani 1 1 d . . .
H13A H 0.3017 1.0475 1.0229 0.055 Uiso 1 1 calc R . .
C14 C 0.22507(15) 1.0974(3) 0.96575(19) 0.0461(8) Uani 1 1 d . . .
H14A H 0.2051 1.0704 0.9974 0.055 Uiso 1 1 calc R . .
C15 C 0.19653(13) 1.1503(3) 0.90388(17) 0.0396(7) Uani 1 1 d . . .
C16 C 0.22705(14) 1.1907(3) 0.85819(18) 0.0469(8) Uani 1 1 d . . .
H16A H 0.2085 1.2259 0.8162 0.056 Uiso 1 1 calc R . .
C17 C 0.28498(14) 1.1796(3) 0.87398(18) 0.0439(8) Uani 1 1 d . . .
H17A H 0.3050 1.2094 0.8431 0.053 Uiso 1 1 calc R . .
C18 C 0.13287(15) 1.1630(4) 0.8856(2) 0.0483(8) Uani 1 1 d . . .
C19 C 0.1880(3) 0.7599(8) 0.8817(4) 0.113(2) Uani 1 1 d . . .
H19A H 0.2100 0.7213 0.9229 0.169 Uiso 1 1 calc R . .
H19B H 0.1660 0.6995 0.8521 0.169 Uiso 1 1 calc R . .
H19C H 0.1635 0.8195 0.8945 0.169 Uiso 1 1 calc R . .
C20 C 0.22645(18) 0.8216(4) 0.8438(3) 0.0677(12) Uani 1 1 d . . .
C21 C 0.20518(19) 0.8836(5) 0.7822(3) 0.0724(13) Uani 1 1 d . . .
H21A H 0.1663 0.8871 0.7657 0.087 Uiso 1 1 calc R . .
C22 C 0.23740(19) 0.9400(4) 0.7439(2) 0.0645(12) Uani 1 1 d . . .
C23 C 0.2093(3) 1.0003(5) 0.6758(3) 0.102(2) Uani 1 1 d . . .
H23A H 0.2374 1.0365 0.6555 0.153 Uiso 1 1 calc R . .
H23B H 0.1840 1.0626 0.6840 0.153 Uiso 1 1 calc R . .
H23C H 0.1885 0.9403 0.6445 0.153 Uiso 1 1 calc R . .
O7 O -0.0061(2) 1.1176(5) 0.8774(4) 0.139(2) Uani 1 1 d . . .
O6 O -0.0011(7) 1.2594(15) 0.7634(16) 0.546(17) Uani 1 1 d . . .
O8 O 0.0447(4) 0.9605(10) 0.7807(10) 0.418(12) Uani 1 1 d . . .

loop_
_atom_site_aniso_label
_atom_site_aniso_U_11
_atom_site_aniso_U_22
_atom_site_aniso_U_33
_atom_site_aniso_U_23
_atom_site_aniso_U_13
_atom_site_aniso_U_12
Cu1 0.0376(3) 0.0573(3) 0.0378(3) 0.00022(18) 0.00202(17) -0.00123(18)
N1 0.0371(14) 0.0576(17) 0.0386(15) 0.0082(13) 0.0107(12) 0.0066(13)
N2 0.0331(13) 0.0498(16) 0.0424(15) 0.0064(13) 0.0100(11) 0.0004(12)
N3 0.0389(14) 0.0438(15) 0.0378(14) 0.0018(11) 0.0035(11) -0.0008(11)
N4 0.0333(13) 0.0420(14) 0.0355(13) 0.0014(11) 0.0021(10) 0.0026(11)
O1 0.0448(15) 0.106(2) 0.0674(19) 0.0123(17) 0.0233(14) 0.0079(16)
O2 0.0380(14) 0.147(3) 0.0589(18) 0.025(2) 0.0079(13) 0.0081(18)
O3 0.0617(19) 0.085(2) 0.0509(16) -0.0086(15) 0.0093(14) 0.0176(17)
O4 0.0519(15) 0.0745(18) 0.0436(14) -0.0010(13) -0.0053(12) 0.0032(14)
O5 0.0477(15) 0.081(2) 0.0611(17) -0.0018(15) 0.0053(13) -0.0161(14)
C1 0.064(3) 0.055(2) 0.088(3) 0.007(2) 0.022(2) -0.009(2)
C2 0.0360(17) 0.056(2) 0.057(2) 0.0178(17) 0.0113(15) 0.0026(15)
C3 0.046(2) 0.071(3) 0.063(2) 0.025(2) 0.0215(18) 0.0063(19)
C4 0.0440(19) 0.076(3) 0.0441(19) 0.0196(18) 0.0138(16) 0.0190(18)
C5 0.084(3) 0.093(4) 0.051(2) 0.015(2) 0.033(2) 0.024(3)
C6 0.0434(19) 0.064(2) 0.0432(19) -0.0024(17) 0.0023(15) -0.0005(16)
C7 0.0284(14) 0.055(2) 0.0321(15) 0.0032(13) 0.0059(12) 0.0044(13)
C8 0.0429(18) 0.054(2) 0.0351(16) 0.0068(14) 0.0051(14) 0.0107(15)
C9 0.0430(17) 0.0494(19) 0.0389(17) 0.0060(14) 0.0117(14) 0.0076(15)
C10 0.075(3) 0.047(2) 0.056(2) 0.0025(17) 0.011(2) 0.0030(19)
C11 0.0349(16) 0.0409(17) 0.0370(16) 0.0054(13) 0.0077(13) 0.0012(13)
C12 0.0328(15) 0.0386(16) 0.0372(16) 0.0009(12) 0.0063(12) 0.0014(12)
C13 0.0412(18) 0.058(2) 0.0382(17) 0.0112(15) 0.0107(14) 0.0092(15)
C14 0.0408(18) 0.058(2) 0.0427(18) 0.0053(15) 0.0163(15) 0.0024(15)
C15 0.0336(16) 0.0426(17) 0.0436(17) -0.0008(14) 0.0110(13) 0.0028(13)
C16 0.0393(17) 0.059(2) 0.0412(17) 0.0129(16) 0.0070(14) 0.0080(15)
C17 0.0366(16) 0.055(2) 0.0416(17) 0.0106(15) 0.0125(14) 0.0032(14)
C18 0.0379(17) 0.055(2) 0.053(2) 0.0037(16) 0.0124(16) 0.0016(15)
C19 0.070(3) 0.157(6) 0.119(5) -0.014(5) 0.036(3) -0.046(4)
C20 0.052(2) 0.071(3) 0.079(3) -0.030(2) 0.013(2) -0.015(2)
C21 0.042(2) 0.075(3) 0.088(3) -0.018(3) -0.007(2) -0.002(2)
C22 0.060(3) 0.053(2) 0.066(3) -0.016(2) -0.015(2) 0.0069(19)
C23 0.088(4) 0.077(3) 0.106(4) 0.007(3) -0.047(3) 0.007(3)
O7 0.087(3) 0.148(4) 0.196(6) -0.039(4) 0.059(4) -0.042(3)
O6 0.128(5) 0.442(17) 0.97(4) -0.52(2) -0.055(14) -0.001(12)
O8 0.228(9) 0.198(9) 0.77(3) -0.297(15) 0.002(14) 0.016(8)

loop_
_atom_type_symbol
_atom_type_description
_atom_type_scat_dispersion_real
_atom_type_scat_dispersion_imag
_atom_type_scat_source
C C 0.0033 0.0016 'International Tables Vol C Tables 4.2.6.8 and 6.1.1.4'
H H 0.0000 0.0000 'International Tables Vol C Tables 4.2.6.8 and 6.1.1.4'
N N 0.0061 0.0033 'International Tables Vol C Tables 4.2.6.8 and 6.1.1.4'
O O 0.0106 0.0060 'International Tables Vol C Tables 4.2.6.8 and 6.1.1.4'
Cu Cu 0.3201 1.2651 'International Tables Vol C Tables 4.2.6.8 and 6.1.1.4'

loop_
_geom_angle_atom_site_label_1
_geom_angle_atom_site_label_2
_geom_angle_atom_site_label_3
_geom_angle
_geom_angle_site_symmetry_1
_geom_angle_site_symmetry_3
_geom_angle_publ_flag
O4 Cu1 O5 92.91(13) . . ?
O4 Cu1 N3 168.11(12) . . ?
O5 Cu1 N3 87.28(12) . . ?
O4 Cu1 N1 88.66(12) . . ?
O5 Cu1 N1 163.13(13) . . ?
N3 Cu1 N1 87.78(11) . . ?
O4 Cu1 O3 94.75(12) . . ?
O5 Cu1 O3 100.48(14) . . ?
N3 Cu1 O3 96.90(12) . . ?
N1 Cu1 O3 96.13(12) . . ?
C4 N1 N2 104.7(3) . . ?
C4 N1 Cu1 135.6(3) . . ?
N2 N1 Cu1 118.5(2) . . ?
C2 N2 N1 112.2(3) . . ?
C2 N2 C11 128.9(3) . . ?
N1 N2 C11 118.4(3) . . ?
C9 N3 N4 105.8(3) . . ?
C9 N3 Cu1 134.5(2) . . ?
N4 N3 Cu1 118.0(2) . . ?
C7 N4 N3 111.7(3) . . ?
C7 N4 C11 129.3(3) . . ?
N3 N4 C11 119.0(2) . . ?
C22 O4 Cu1 123.7(3) . . ?
C20 O5 Cu1 123.4(3) . . ?
N2 C2 C3 105.2(4) . . ?
N2 C2 C1 122.0(3) . . ?
C3 C2 C1 132.8(4) . . ?
C2 C3 C4 107.9(3) . . ?
N1 C4 C3 109.9(4) . . ?
N1 C4 C5 121.0(4) . . ?
C3 C4 C5 129.1(4) . . ?
N4 C7 C8 105.7(3) . . ?
N4 C7 C6 122.8(3) . . ?
C8 C7 C6 131.5(3) . . ?
C7 C8 C9 107.6(3) . . ?
N3 C9 C8 109.2(3) . . ?
N3 C9 C10 121.7(3) . . ?
C8 C9 C10 129.1(3) . . ?
N4 C11 N2 108.0(3) . . ?
N4 C11 C12 113.1(3) . . ?
N2 C11 C12 111.1(3) . . ?
C17 C12 C13 119.2(3) . . ?
C17 C12 C11 120.5(3) . . ?
C13 C12 C11 120.2(3) . . ?
C12 C13 C14 119.9(3) . . ?
C15 C14 C13 120.9(3) . . ?
C16 C15 C14 118.5(3) . . ?
C16 C15 C18 120.1(3) . . ?
C14 C15 C18 121.4(3) . . ?
C15 C16 C17 120.8(3) . . ?
C12 C17 C16 120.6(3) . . ?
O1 C18 O2 124.7(3) . . ?
O1 C18 C15 117.6(3) . . ?
O2 C18 C15 117.7(3) . . ?
O5 C20 C21 125.0(4) . . ?
O5 C20 C19 114.0(5) . . ?
C21 C20 C19 120.9(5) . . ?
C22 C21 C20 124.4(4) . . ?
O4 C22 C21 125.8(4) . . ?
O4 C22 C23 114.7(5) . . ?
C21 C22 C23 119.5(5) . . ?

loop_
_geom_bond_atom_site_label_1
_geom_bond_atom_site_label_2
_geom_bond_distance
_geom_bond_site_symmetry_2
_geom_bond_publ_flag
Cu1 O4 1.913(3) . ?
Cu1 O5 1.914(3) . ?
Cu1 N3 2.010(3) . ?
Cu1 N1 2.047(3) . ?
Cu1 O3 2.272(3) . ?
N1 C4 1.340(5) . ?
N1 N2 1.365(4) . ?
N2 C2 1.354(5) . ?
N2 C11 1.459(4) . ?
N3 C9 1.335(4) . ?
N3 N4 1.362(4) . ?
N4 C7 1.352(4) . ?
N4 C11 1.455(4) . ?
O1 C18 1.239(5) . ?
O2 C18 1.240(5) . ?
O4 C22 1.282(5) . ?
O5 C20 1.289(5) . ?
C1 C2 1.503(6) . ?
C2 C3 1.362(6) . ?
C3 C4 1.382(6) . ?
C4 C5 1.489(6) . ?
C6 C7 1.485(5) . ?
C7 C8 1.364(5) . ?
C8 C9 1.393(5) . ?
C9 C10 1.485(5) . ?
C11 C12 1.525(4) . ?
C12 C17 1.372(5) . ?
C12 C13 1.385(5) . ?
C13 C14 1.387(5) . ?
C14 C15 1.383(5) . ?
C15 C16 1.377(5) . ?
C15 C18 1.519(5) . ?
C16 C17 1.383(5) . ?
C19 C20 1.498(7) . ?
C20 C21 1.383(7) . ?
C21 C22 1.366(7) . ?
C22 C23 1.510(7) . ?
O6 O6 0.55(7) 2_556 ?
